data_4346823
loop_
_publ_author_name
'Ozarowski, Andrew'
'Calzado, Carmen J.'
'Sharma, Raj Pal'
'Kumar, Santosh'
'Jezierska, Julia'
'Angeli, Celestino'
'Spizzo, Federico'
'Ferretti, Valeria'

_publ_section_title
;
 Metal-Metal Interactions in Trinuclear Copper(II) Complexes
 [Cu3(RCOO)4(H2TEA)2] and Binuclear [Cu2(RCOO)2(H2TEA)2]. Syntheses and
 Combined Structural, Magnetic, High-Field Electron Paramagnetic
 Resonance, and Theoretical Studies.
;
_journal_issue 24
_journal_name_full 'Inorganic chemistry'
_journal_page_first 11916
_journal_page_last 11934
_journal_paper_doi 10.1021/acs.inorgchem.5b02199
_journal_volume 54
_journal_year 2015
_chemical_formula_moiety 'C44 H56 Cu3 N2 O18, 2(C2 H3 N)'
_chemical_formula_sum 'C48 H62 Cu3 N4 O18'
_chemical_formula_weight 1173.64
_chemical_name_systematic
;
[Cu3(o-methoxy-carboxylato)4(H2-triethanolamine)2]. (acetonitrile)2 
;
_space_group_IT_number 14
_space_group_name_Hall '-P 2ybc'
_space_group_name_H-M_alt 'P 1 21/c 1'
_symmetry_cell_setting monoclinic
_symmetry_space_group_name_H-M 'P 1 21/c 1'
_atom_sites_solution_hydrogens geom
_atom_sites_solution_primary direct
_atom_sites_solution_secondary difmap
_audit_creation_method SHELXL-97
_cell_angle_alpha 90.00
_cell_angle_beta 93.566(1)
_cell_angle_gamma 90.00
_cell_formula_units_Z 2
_cell_length_a 11.6469(2)
_cell_length_b 15.8467(3)
_cell_length_c 14.0542(3)
_cell_measurement_reflns_used 19508
_cell_measurement_temperature 295
_cell_measurement_theta_max 30.0
_cell_measurement_theta_min 3.0
_cell_volume 2588.89(9)
_computing_cell_refinement 'DENZO-SMN (Otwinowski & Minor, 1997)'
_computing_data_collection 'Kappa CCD server software (Nonius, 1997)'
_computing_data_reduction 'DENZO-SMN (Otwinowski & Minor, 1997)'
_computing_molecular_graphics 'ORTEPIII (Burnett & Johnson, 1996)'
_computing_publication_material
;
 SHELXL-97 (Sheldrick, 1997); WINGX (Farrugia, 1999)
;
_computing_structure_refinement 'SHELXL-97 (Sheldrick, 1997)'
_computing_structure_solution 'SIR97 (Altomare et al.,1999)'
_diffrn_ambient_temperature 295
_diffrn_measured_fraction_theta_full 0.992
_diffrn_measured_fraction_theta_max 0.992
_diffrn_measurement_device_type 'Nonius Kappa CCD'
_diffrn_measurement_method '\f scans and \w scans'
_diffrn_radiation_monochromator graphite
_diffrn_radiation_source 'fine-focus sealed tube'
_diffrn_radiation_type MoK\a
_diffrn_radiation_wavelength 0.71073
_diffrn_reflns_av_R_equivalents 0.0491
_diffrn_reflns_av_sigmaI/netI 0.0503
_diffrn_reflns_limit_h_max 16
_diffrn_reflns_limit_h_min -16
_diffrn_reflns_limit_k_max 22
_diffrn_reflns_limit_k_min -20
_diffrn_reflns_limit_l_max 19
_diffrn_reflns_limit_l_min -19
_diffrn_reflns_number 19508
_diffrn_reflns_theta_full 30.06
_diffrn_reflns_theta_max 30.06
_diffrn_reflns_theta_min 2.55
_exptl_absorpt_coefficient_mu 1.297
_exptl_absorpt_correction_T_max 0.771
_exptl_absorpt_correction_T_min 0.598
_exptl_absorpt_correction_type multi-scan
_exptl_absorpt_process_details
;
multi-scan from symmetry-related measurements 
 Sortav (Blessing 1995)
;
_exptl_crystal_colour blue
_exptl_crystal_density_diffrn 1.506
_exptl_crystal_density_method 'not measured'
_exptl_crystal_description prismatic
_exptl_crystal_F_000 1218
_exptl_crystal_size_max 0.55
_exptl_crystal_size_mid 0.29
_exptl_crystal_size_min 0.20
_refine_diff_density_max 0.401
_refine_diff_density_min -1.077
_refine_diff_density_rms 0.114
_refine_ls_extinction_method none
_refine_ls_goodness_of_fit_ref 1.070
_refine_ls_hydrogen_treatment mixed
_refine_ls_matrix_type full
_refine_ls_number_parameters 335
_refine_ls_number_reflns 7547
_refine_ls_number_restraints 0
_refine_ls_restrained_S_all 1.070
_refine_ls_R_factor_all 0.065
_refine_ls_R_factor_gt 0.0442
_refine_ls_shift/su_max 0.000
_refine_ls_shift/su_mean 0.000
_refine_ls_structure_factor_coef Fsqd
_refine_ls_weighting_details 'calc w=1/[\s^2^(Fo^2^)+(0.0771P)^2^+0.0685P] where P=(Fo^2^+2Fc^2^)/3'
_refine_ls_weighting_scheme calc
_refine_ls_wR_factor_gt 0.1208
_refine_ls_wR_factor_ref 0.1301
_reflns_number_gt 5642
_reflns_number_total 7547
_reflns_threshold_expression I>2sigma(I)
_cod_data_source_file ic5b02199_si_002.cif
_cod_data_source_block CuTEA1
_cod_original_sg_symbol_H-M 'P 21/c'
_cod_database_code 4346823

loop_
_symmetry_equiv_pos_as_xyz
'x, y, z'
'-x, y+1/2, -z+1/2'
'-x, -y, -z'
'x, -y-1/2, z-1/2'

loop_
_atom_site_label
_atom_site_type_symbol
_atom_site_fract_x
_atom_site_fract_y
_atom_site_fract_z
_atom_site_U_iso_or_equiv
_atom_site_adp_type
_atom_site_occupancy
_atom_site_site_symmetry_order
_atom_site_calc_flag
_atom_site_refinement_flags_posn
_atom_site_refinement_flags_adp
_atom_site_refinement_flags_occupancy
Cu1 Cu 0.0000 0.0000 0.0000 0.03265(10) Uani 1 2 d S . P
Cu2 Cu -0.26002(2) 0.04884(2) -0.01389(2) 0.03222(9) Uani 1 1 d . . .
N1 N -0.27486(14) 0.07905(11) -0.15512(12) 0.0346(4) Uani 1 1 d . . .
O1 O -0.14949(13) -0.03459(9) -0.04937(10) 0.0334(3) Uani 1 1 d . . .
O2 O -0.10094(15) 0.15494(12) -0.02226(12) 0.0472(4) Uani 1 1 d . . .
O3 O -0.42725(16) -0.03303(12) -0.07363(12) 0.0501(4) Uani 1 1 d . . .
O4 O -0.05312(13) -0.00670(11) 0.13159(10) 0.0424(4) Uani 1 1 d . . .
O5 O -0.24194(14) 0.02290(12) 0.12116(11) 0.0450(4) Uani 1 1 d . . .
C1 C -0.2026(2) 0.01750(15) -0.20673(14) 0.0400(5) Uani 1 1 d . . .
H1A H -0.1313 0.0444 -0.2222 0.048 Uiso 1 1 calc R U .
H1B H -0.2434 0.0003 -0.2658 0.048 Uiso 1 1 calc R U .
C2 C -0.1762(2) -0.05929(14) -0.14516(16) 0.0392(5) Uani 1 1 d . . .
H2A H -0.2422 -0.0968 -0.1481 0.047 Uiso 1 1 calc R U .
H2B H -0.1116 -0.0897 -0.1690 0.047 Uiso 1 1 calc R U .
C3 C -0.2330(2) 0.16713(14) -0.16611(17) 0.0435(5) Uani 1 1 d . . .
H3A H -0.2867 0.2055 -0.1386 0.052 Uiso 1 1 calc R U .
H3B H -0.2320 0.1801 -0.2335 0.052 Uiso 1 1 calc R U .
C4 C -0.1139(2) 0.18222(15) -0.11933(18) 0.0456(5) Uani 1 1 d . . .
H4A H -0.0580 0.1528 -0.1556 0.055 Uiso 1 1 calc R U .
H4B H -0.0968 0.2421 -0.1219 0.055 Uiso 1 1 calc R U .
C5 C -0.39841(19) 0.07502(17) -0.18808(16) 0.0456(5) Uani 1 1 d . . .
H5A H -0.4061 0.0871 -0.2558 0.055 Uiso 1 1 calc R U .
H5B H -0.4401 0.1182 -0.1555 0.055 Uiso 1 1 calc R U .
C6 C -0.4517(2) -0.00975(18) -0.17011(18) 0.0505(6) Uani 1 1 d . . .
H6A H -0.5343 -0.0069 -0.1837 0.061 Uiso 1 1 calc R U .
H6B H -0.4209 -0.0518 -0.2118 0.061 Uiso 1 1 calc R U .
O6 O -0.06125(17) -0.12396(11) 0.28880(12) 0.0546(4) Uani 1 1 d . . .
O7 O -0.37629(12) 0.13354(9) 0.02159(10) 0.0376(3) Uani 1 1 d . . .
O8 O -0.25716(16) 0.23651(13) 0.07292(16) 0.0672(6) Uani 1 1 d . . .
O9 O -0.4764(2) 0.32972(16) -0.03153(15) 0.0810(7) Uani 1 1 d . . .
C7 C -0.14785(18) 0.00684(13) 0.16664(14) 0.0335(4) Uani 1 1 d . . .
C8 C -0.15143(18) 0.00852(14) 0.27352(14) 0.0360(4) Uani 1 1 d . . .
C9 C -0.10536(19) -0.05539(15) 0.33300(15) 0.0399(5) Uani 1 1 d . . .
C10 C -0.1132(2) -0.04912(18) 0.43146(17) 0.0528(6) Uani 1 1 d . . .
H10 H -0.0843 -0.0920 0.4713 0.063 Uiso 1 1 calc R U .
C11 C -0.1638(3) 0.0206(2) 0.46956(17) 0.0590(7) Uani 1 1 d . . .
H11 H -0.1674 0.0247 0.5353 0.071 Uiso 1 1 calc R U .
C12 C -0.2090(3) 0.0840(2) 0.41251(19) 0.0613(7) Uani 1 1 d . . .
H12 H -0.2433 0.1308 0.4390 0.074 Uiso 1 1 calc R U .
C13 C -0.2026(2) 0.07724(18) 0.31438(18) 0.0512(6) Uani 1 1 d . . .
H13 H -0.2335 0.1199 0.2753 0.061 Uiso 1 1 calc R U .
C14 C -0.0218(3) -0.1933(2) 0.3467(3) 0.0798(10) Uani 1 1 d . . .
H14A H 0.0410 -0.1752 0.3894 0.096 Uiso 1 1 calc R U .
H14B H 0.0037 -0.2378 0.3067 0.096 Uiso 1 1 calc R U .
H14C H -0.0834 -0.2134 0.3828 0.096 Uiso 1 1 calc R U .
C15 C -0.35260(19) 0.20338(14) 0.06303(16) 0.0393(5) Uani 1 1 d . . .
C16 C -0.45364(19) 0.24681(14) 0.10559(16) 0.0404(5) Uani 1 1 d . . .
C17 C -0.5133(2) 0.31122(17) 0.05669(18) 0.0497(6) Uani 1 1 d . . .
C18 C -0.6050(3) 0.34925(19) 0.0980(2) 0.0641(8) Uani 1 1 d . . .
H18 H -0.6449 0.3927 0.0660 0.077 Uiso 1 1 calc R U .
C19 C -0.6375(3) 0.3236(2) 0.1854(2) 0.0637(8) Uani 1 1 d . . .
H19 H -0.7000 0.3491 0.2119 0.076 Uiso 1 1 calc R U .
C20 C -0.5786(2) 0.26077(18) 0.2341(2) 0.0606(7) Uani 1 1 d . . .
H20 H -0.6002 0.2439 0.2938 0.073 Uiso 1 1 calc R U .
C21 C -0.4865(2) 0.22240(16) 0.19362(19) 0.0508(6) Uani 1 1 d . . .
H21 H -0.4464 0.1796 0.2265 0.061 Uiso 1 1 calc R U .
C22 C -0.5245(4) 0.3999(2) -0.0793(3) 0.0913(12) Uani 1 1 d . . .
H22A H -0.4776 0.4486 -0.0649 0.110 Uiso 1 1 calc R U .
H22B H -0.6006 0.4096 -0.0590 0.110 Uiso 1 1 calc R U .
H22C H -0.5283 0.3898 -0.1468 0.110 Uiso 1 1 calc R U .
C23 C -0.2216(4) -0.1968(2) 0.0591(3) 0.1073(15) Uani 1 1 d . . .
H23A H -0.2609 -0.1624 0.1029 0.129 Uiso 1 1 calc R U .
H23B H -0.2718 -0.2078 0.0037 0.129 Uiso 1 1 calc R U .
H23C H -0.1542 -0.1679 0.0405 0.129 Uiso 1 1 calc R U .
C24 C -0.1892(4) -0.2742(3) 0.1035(2) 0.0785(10) Uani 1 1 d . . .
N2 N -0.1667(5) -0.3357(3) 0.1380(3) 0.1243(15) Uani 1 1 d . . .
H3O H -0.4877 -0.0531 -0.0495 0.140 Uiso 1 1 d . U .
H1O H -0.139(3) 0.1882(18) 0.010(2) 0.054(8) Uiso 1 1 d . . .

loop_
_atom_site_aniso_label
_atom_site_aniso_U_11
_atom_site_aniso_U_22
_atom_site_aniso_U_33
_atom_site_aniso_U_23
_atom_site_aniso_U_13
_atom_site_aniso_U_12
Cu1 0.02687(18) 0.0403(2) 0.03142(17) 0.00103(13) 0.00687(13) 0.00180(13)
Cu2 0.02775(14) 0.03889(16) 0.03032(13) -0.00197(9) 0.00436(9) 0.00479(9)
N1 0.0275(8) 0.0413(9) 0.0349(8) 0.0007(7) 0.0022(6) 0.0003(7)
O1 0.0314(7) 0.0367(7) 0.0324(7) -0.0019(6) 0.0058(5) 0.0016(6)
O2 0.0374(9) 0.0533(10) 0.0512(9) -0.0082(8) 0.0047(7) -0.0020(7)
O3 0.0459(10) 0.0616(11) 0.0432(9) -0.0071(8) 0.0060(7) -0.0185(8)
O4 0.0295(8) 0.0648(11) 0.0336(7) 0.0048(7) 0.0078(6) 0.0078(7)
O5 0.0350(8) 0.0669(10) 0.0334(7) -0.0019(7) 0.0047(6) 0.0148(8)
C1 0.0399(12) 0.0502(12) 0.0304(9) -0.0036(9) 0.0066(8) 0.0016(10)
C2 0.0392(12) 0.0405(11) 0.0386(11) -0.0080(9) 0.0074(9) -0.0021(9)
C3 0.0427(13) 0.0401(11) 0.0484(12) 0.0066(9) 0.0072(10) 0.0048(9)
C4 0.0389(12) 0.0424(12) 0.0564(13) 0.0005(10) 0.0102(10) -0.0035(9)
C5 0.0317(11) 0.0650(15) 0.0397(11) 0.0023(10) -0.0029(9) 0.0019(10)
C6 0.0361(12) 0.0715(17) 0.0435(12) -0.0108(11) -0.0008(10) -0.0113(11)
O6 0.0603(11) 0.0538(10) 0.0509(9) 0.0147(8) 0.0129(8) 0.0156(9)
O7 0.0309(8) 0.0397(8) 0.0423(7) -0.0071(6) 0.0037(6) 0.0045(6)
O8 0.0403(10) 0.0686(12) 0.0948(14) -0.0361(11) 0.0213(9) -0.0141(9)
O9 0.0903(17) 0.1018(18) 0.0511(11) 0.0129(11) 0.0061(11) 0.0273(14)
C7 0.0326(10) 0.0354(10) 0.0330(9) 0.0015(8) 0.0074(8) 0.0013(8)
C8 0.0297(10) 0.0474(12) 0.0311(9) -0.0010(8) 0.0052(8) -0.0034(8)
C9 0.0315(10) 0.0532(13) 0.0353(10) 0.0026(9) 0.0041(8) -0.0044(9)
C10 0.0432(14) 0.0786(18) 0.0363(11) 0.0108(11) 0.0003(10) -0.0111(12)
C11 0.0544(16) 0.092(2) 0.0316(11) -0.0122(13) 0.0081(10) -0.0177(15)
C12 0.0675(19) 0.0697(18) 0.0484(14) -0.0211(13) 0.0169(12) -0.0022(15)
C13 0.0539(15) 0.0564(14) 0.0442(12) -0.0031(11) 0.0091(11) 0.0068(12)
C14 0.093(3) 0.068(2) 0.080(2) 0.0336(17) 0.0140(18) 0.0245(18)
C15 0.0328(11) 0.0401(11) 0.0456(11) -0.0070(9) 0.0071(9) 0.0017(9)
C16 0.0347(11) 0.0382(11) 0.0490(12) -0.0115(9) 0.0072(9) -0.0007(9)
C17 0.0451(14) 0.0522(14) 0.0513(13) -0.0064(11) -0.0019(10) 0.0058(11)
C18 0.0540(17) 0.0633(17) 0.0734(18) -0.0092(14) -0.0085(14) 0.0245(14)
C19 0.0466(15) 0.0680(18) 0.0781(19) -0.0183(15) 0.0153(13) 0.0158(13)
C20 0.0545(17) 0.0629(17) 0.0675(17) -0.0044(14) 0.0274(13) 0.0054(13)
C21 0.0495(14) 0.0417(12) 0.0633(15) 0.0041(11) 0.0208(12) 0.0068(11)
C22 0.133(4) 0.079(2) 0.0599(18) 0.0048(17) -0.013(2) 0.009(2)
C23 0.160(5) 0.072(2) 0.093(3) 0.004(2) 0.028(3) -0.047(3)
C24 0.097(3) 0.083(2) 0.0592(18) -0.0110(17) 0.0285(18) -0.026(2)
N2 0.177(5) 0.108(3) 0.091(3) 0.002(2) 0.030(3) 0.014(3)

loop_
_atom_type_symbol
_atom_type_description
_atom_type_scat_dispersion_real
_atom_type_scat_dispersion_imag
_atom_type_scat_source
Cu Cu 0.3201 1.2651 'International Tables Vol C Tables 4.2.6.8 and 6.1.1.4'
C C 0.0033 0.0016 'International Tables Vol C Tables 4.2.6.8 and 6.1.1.4'
H H 0.0000 0.0000 'International Tables Vol C Tables 4.2.6.8 and 6.1.1.4'
N N 0.0061 0.0033 'International Tables Vol C Tables 4.2.6.8 and 6.1.1.4'
O O 0.0106 0.0060 'International Tables Vol C Tables 4.2.6.8 and 6.1.1.4'

loop_
_geom_angle_atom_site_label_1
_geom_angle_atom_site_label_2
_geom_angle_atom_site_label_3
_geom_angle
_geom_angle_site_symmetry_1
_geom_angle_site_symmetry_3
O1 Cu1 O1 180.00(4) 3 .
O1 Cu1 O4 89.61(6) 3 3
O1 Cu1 O4 90.39(6) . 3
O1 Cu1 O4 90.38(6) 3 .
O1 Cu1 O4 89.61(6) . .
O4 Cu1 O4 180.0 3 .
O1 Cu2 O5 94.24(6) . .
O1 Cu2 O7 178.94(6) . .
O5 Cu2 O7 86.10(6) . .
O1 Cu2 N1 85.80(6) . .
O5 Cu2 N1 178.10(7) . .
O7 Cu2 N1 93.89(7) . .
C5 N1 C3 108.94(18) . .
C5 N1 C1 112.46(17) . .
C3 N1 C1 111.19(17) . .
C5 N1 Cu2 108.38(12) . .
C3 N1 Cu2 108.21(13) . .
C1 N1 Cu2 107.53(12) . .
C2 O1 Cu1 124.36(13) . .
C2 O1 Cu2 108.88(13) . .
Cu1 O1 Cu2 108.43(7) . .
C4 O2 H1O 107.6(19) . .
C6 O3 H3O 110.6 . .
C7 O4 Cu1 133.47(14) . .
C7 O5 Cu2 125.25(14) . .
N1 C1 C2 110.21(16) . .
N1 C1 H1A 109.6 . .
C2 C1 H1A 109.6 . .
N1 C1 H1B 109.6 . .
C2 C1 H1B 109.6 . .
H1A C1 H1B 108.1 . .
O1 C2 C1 110.22(17) . .
O1 C2 H2A 109.6 . .
C1 C2 H2A 109.6 . .
O1 C2 H2B 109.6 . .
C1 C2 H2B 109.6 . .
H2A C2 H2B 108.1 . .
N1 C3 C4 113.51(18) . .
N1 C3 H3A 108.9 . .
C4 C3 H3A 108.9 . .
N1 C3 H3B 108.9 . .
C4 C3 H3B 108.9 . .
H3A C3 H3B 107.7 . .
O2 C4 C3 113.89(18) . .
O2 C4 H4A 108.8 . .
C3 C4 H4A 108.8 . .
O2 C4 H4B 108.8 . .
C3 C4 H4B 108.8 . .
H4A C4 H4B 107.7 . .
N1 C5 C6 112.8(2) . .
N1 C5 H5A 109.0 . .
C6 C5 H5A 109.0 . .
N1 C5 H5B 109.0 . .
C6 C5 H5B 109.0 . .
H5A C5 H5B 107.8 . .
O3 C6 C5 109.37(19) . .
O3 C6 H6A 109.8 . .
C5 C6 H6A 109.8 . .
O3 C6 H6B 109.8 . .
C5 C6 H6B 109.8 . .
H6A C6 H6B 108.2 . .
C9 O6 C14 118.0(2) . .
C15 O7 Cu2 124.68(14) . .
C17 O9 C22 117.8(3) . .
O4 C7 O5 126.43(19) . .
O4 C7 C8 118.33(19) . .
O5 C7 C8 115.18(18) . .
C13 C8 C9 118.8(2) . .
C13 C8 C7 117.87(19) . .
C9 C8 C7 123.36(19) . .
O6 C9 C10 123.8(2) . .
O6 C9 C8 116.42(18) . .
C10 C9 C8 119.6(2) . .
C11 C10 C9 119.9(2) . .
C11 C10 H10 120.0 . .
C9 C10 H10 120.0 . .
C12 C11 C10 121.3(2) . .
C12 C11 H11 119.4 . .
C10 C11 H11 119.4 . .
C11 C12 C13 118.8(3) . .
C11 C12 H12 120.6 . .
C13 C12 H12 120.6 . .
C8 C13 C12 121.6(3) . .
C8 C13 H13 119.2 . .
C12 C13 H13 119.2 . .
O6 C14 H14A 109.5 . .
O6 C14 H14B 109.5 . .
H14A C14 H14B 109.5 . .
O6 C14 H14C 109.5 . .
H14A C14 H14C 109.5 . .
H14B C14 H14C 109.5 . .
O8 C15 O7 126.3(2) . .
O8 C15 C16 118.7(2) . .
O7 C15 C16 115.04(19) . .
C21 C16 C17 119.5(2) . .
C21 C16 C15 119.6(2) . .
C17 C16 C15 120.9(2) . .
O9 C17 C18 125.4(3) . .
O9 C17 C16 115.4(2) . .
C18 C17 C16 119.1(2) . .
C19 C18 C17 120.7(3) . .
C19 C18 H18 119.7 . .
C17 C18 H18 119.7 . .
C20 C19 C18 120.4(2) . .
C20 C19 H19 119.8 . .
C18 C19 H19 119.8 . .
C19 C20 C21 119.5(3) . .
C19 C20 H20 120.3 . .
C21 C20 H20 120.3 . .
C16 C21 C20 120.8(2) . .
C16 C21 H21 119.6 . .
C20 C21 H21 119.6 . .
O9 C22 H22A 109.5 . .
O9 C22 H22B 109.5 . .
H22A C22 H22B 109.5 . .
O9 C22 H22C 109.5 . .
H22A C22 H22C 109.5 . .
H22B C22 H22C 109.5 . .
C24 C23 H23A 109.5 . .
C24 C23 H23B 109.5 . .
H23A C23 H23B 109.5 . .
C24 C23 H23C 109.5 . .
H23A C23 H23C 109.5 . .
H23B C23 H23C 109.5 . .
N2 C24 C23 178.1(5) . .

loop_
_geom_bond_atom_site_label_1
_geom_bond_atom_site_label_2
_geom_bond_distance
_geom_bond_site_symmetry_2
Cu1 O1 1.9138(15) 3
Cu1 O1 1.9139(15) .
Cu1 O4 1.9891(14) 3
Cu1 O4 1.9891(14) .
Cu2 O1 1.9323(14) .
Cu2 O5 1.9407(15) .
Cu2 O7 1.9919(14) .
Cu2 N1 2.0387(17) .
N1 C5 1.485(3) .
N1 C3 1.489(3) .
N1 C1 1.504(3) .
O1 C2 1.418(3) .
O2 C4 1.430(3) .
O2 H1O 0.84(3) .
O3 C6 1.417(3) .
O3 H3O 0.860 .
O4 C7 1.254(2) .
O5 C7 1.260(3) .
C1 C2 1.514(3) .
C1 H1A 0.9700 .
C1 H1B 0.9700 .
C2 H2A 0.9700 .
C2 H2B 0.9700 .
C3 C4 1.517(3) .
C3 H3A 0.9700 .
C3 H3B 0.9700 .
C4 H4A 0.9700 .
C4 H4B 0.9700 .
C5 C6 1.508(4) .
C5 H5A 0.9700 .
C5 H5B 0.9700 .
C6 H6A 0.9700 .
C6 H6B 0.9700 .
O6 C9 1.367(3) .
O6 C14 1.426(3) .
O7 C15 1.273(3) .
O8 C15 1.229(3) .
O9 C17 1.369(3) .
O9 C22 1.398(4) .
C7 C8 1.506(3) .
C8 C13 1.383(3) .
C8 C9 1.399(3) .
C9 C10 1.396(3) .
C10 C11 1.376(4) .
C10 H10 0.9300 .
C11 C12 1.370(4) .
C11 H11 0.9300 .
C12 C13 1.390(4) .
C12 H12 0.9300 .
C13 H13 0.9300 .
C14 H14A 0.9600 .
C14 H14B 0.9600 .
C14 H14C 0.9600 .
C15 C16 1.518(3) .
C16 C21 1.373(3) .
C16 C17 1.392(3) .
C17 C18 1.384(4) .
C18 C19 1.371(4) .
C18 H18 0.9300 .
C19 C20 1.368(4) .
C19 H19 0.9300 .
C20 C21 1.386(3) .
C20 H20 0.9300 .
C21 H21 0.9300 .
C22 H22A 0.9600 .
C22 H22B 0.9600 .
C22 H22C 0.9600 .
C23 C24 1.416(6) .
C23 H23A 0.9600 .
C23 H23B 0.9600 .
C23 H23C 0.9600 .
C24 N2 1.113(5) .
